data_7156293
loop_
_publ_author_name
'Wang, Zhuo'
'Li, Tongyu'
'Xing, Siyang'
'Zhu, Bolin'

_publ_section_title
;
 Facile and practical synthesis of \b-carbolinium salts and \g-carbolinium
 salts via rhodium-catalyzed three-component reactions.
;
_journal_issue 27
_journal_name_full 'Organic &amp; biomolecular chemistry'
_journal_page_first 5021
_journal_page_last 5026
_journal_paper_doi 10.1039/c8ob01182f
_journal_volume 16
_journal_year 2018
_chemical_formula_moiety 'C25 H26 Cl Ir N2'
_chemical_formula_sum 'C25 H26 Cl Ir N2'
_chemical_formula_weight 582.13
_space_group_crystal_system monoclinic
_space_group_IT_number 4
_space_group_name_Hall 'P 2yb'
_space_group_name_H-M_alt 'P 1 21 1'
_symmetry_space_group_name_Hall 'P 2yb'
_symmetry_space_group_name_H-M 'P 1 21 1'
_atom_sites_solution_hydrogens geom
_atom_sites_solution_primary dual
_audit_creation_date 2017-11-08
_audit_creation_method
;
Olex2 1.2-beta
(compiled 2017.08.10 svn.r3458 for OlexSys, GUI svn.r5381)
;
_audit_update_record
;
2018-05-14 deposited with the CCDC.
2018-06-20 downloaded from the CCDC.
;
_cell_angle_alpha 90
_cell_angle_beta 91.742(3)
_cell_angle_gamma 90
_cell_formula_units_Z 4
_cell_length_a 7.5213(2)
_cell_length_b 16.0289(5)
_cell_length_c 17.7564(6)
_cell_measurement_reflns_used 10055
_cell_measurement_temperature 135.00(10)
_cell_measurement_theta_max 29.1890
_cell_measurement_theta_min 2.6310
_cell_volume 2139.69(11)
_computing_cell_refinement 'CrysAlisPro 1.171.39.32a (Rigaku OD, 2017)'
_computing_data_collection 'CrysAlisPro 1.171.39.32a (Rigaku OD, 2017)'
_computing_data_reduction 'CrysAlisPro 1.171.39.32a (Rigaku OD, 2017)'
_computing_molecular_graphics 'Olex2 (Dolomanov et al., 2009)'
_computing_publication_material 'Olex2 (Dolomanov et al., 2009)'
_computing_structure_refinement 'ShelXL (Sheldrick, 2015)'
_computing_structure_solution 'ShelXT (Sheldrick, 2015)'
_diffrn_ambient_environment N~2~
_diffrn_ambient_temperature 135.00(10)
_diffrn_detector 'CCD plate'
_diffrn_detector_area_resol_mean 5.2740
_diffrn_detector_type AtlasS2
_diffrn_measured_fraction_theta_full 0.999
_diffrn_measured_fraction_theta_max 0.998
_diffrn_measurement_details
;
List of Runs (angles in degrees, time in seconds):

  # Type    Start    End  Width  t~exp~   \w     \q     \k     \f   Frames
#--------------------------------------------------------------------------
  1  \w     -8.00  85.00   1.00    1.67    --   11.08  38.00 -60.00   93
  2  \w     50.00  85.00   1.00    1.67    --   11.08  77.00  30.00   35
  3  \w     60.00  90.00   1.00    1.67    --   11.08-178.00  60.00   30
  4  \w    -17.00  78.00   1.00    1.67    --   11.08  57.00  30.00   95
  5  \w     35.00  97.00   1.00    1.67    --   11.08-178.00-120.00   62
  6  \w    -49.00  -9.00   1.00    1.67    --  -11.24 -38.00  30.00   40
  7  \w    -77.00 -51.00   1.00    1.67    --  -11.24 -38.00  30.00   26
;
_diffrn_measurement_device 'four-circle diffractometer'
_diffrn_measurement_device_type 'SuperNova, Dual, Cu at home/near, AtlasS2'
_diffrn_measurement_method '\w scans'
_diffrn_orient_matrix_type 'CrysAlisPro convention (1999,Acta A55,543-557)'
_diffrn_orient_matrix_UB_11 -0.0105600000
_diffrn_orient_matrix_UB_12 0.0042505000
_diffrn_orient_matrix_UB_13 0.0393698000
_diffrn_orient_matrix_UB_21 -0.0766426000
_diffrn_orient_matrix_UB_22 -0.0257746000
_diffrn_orient_matrix_UB_23 -0.0023924000
_diffrn_orient_matrix_UB_31 0.0539803000
_diffrn_orient_matrix_UB_32 -0.0357268000
_diffrn_orient_matrix_UB_33 0.0064356000
_diffrn_radiation_monochromator mirror
_diffrn_radiation_probe x-ray
_diffrn_radiation_type MoK\a
_diffrn_radiation_wavelength 0.71073
_diffrn_reflns_av_R_equivalents 0.0433
_diffrn_reflns_av_unetI/netI 0.0644
_diffrn_reflns_Laue_measured_fraction_full 0.999
_diffrn_reflns_Laue_measured_fraction_max 0.998
_diffrn_reflns_limit_h_max 9
_diffrn_reflns_limit_h_min -9
_diffrn_reflns_limit_k_max 20
_diffrn_reflns_limit_k_min -20
_diffrn_reflns_limit_l_max 20
_diffrn_reflns_limit_l_min -22
_diffrn_reflns_number 21176
_diffrn_reflns_point_group_measured_fraction_full 0.999
_diffrn_reflns_point_group_measured_fraction_max 0.998
_diffrn_reflns_theta_full 25.242
_diffrn_reflns_theta_max 26.500
_diffrn_reflns_theta_min 2.623
_diffrn_source 'micro-focus sealed X-ray tube'
_diffrn_source_type 'SuperNova (Mo) X-ray Source'
_exptl_absorpt_coefficient_mu 6.379
_exptl_absorpt_correction_T_max 1.00000
_exptl_absorpt_correction_T_min 0.53149
_exptl_absorpt_correction_type multi-scan
_exptl_absorpt_process_details
;
CrysAlisPro 1.171.39.32a (Rigaku Oxford Diffraction, 2017)
Empirical absorption correction using spherical harmonics,
 implemented in SCALE3 ABSPACK scaling algorithm.
;
_exptl_crystal_colour brown
_exptl_crystal_colour_primary brown
_exptl_crystal_density_diffrn 1.807
_exptl_crystal_description block
_exptl_crystal_F_000 1136
_exptl_crystal_size_max 0.25
_exptl_crystal_size_mid 0.22
_exptl_crystal_size_min 0.2
_refine_diff_density_max 0.914
_refine_diff_density_min -0.717
_refine_diff_density_rms 0.127
_refine_ls_abs_structure_details
;
 Flack x determined using 3652 quotients [(I+)-(I-)]/[(I+)+(I-)]
 (Parsons, Flack and Wagner, Acta Cryst. B69 (2013) 249-259).
;
_refine_ls_abs_structure_Flack 0.007(5)
_refine_ls_extinction_coef 0.00034(9)
_refine_ls_extinction_expression Fc^*^=kFc[1+0.001xFc^2^\l^3^/sin(2\q)]^-1/4^
_refine_ls_extinction_method 'SHELXL-2014/7 (Sheldrick 2014'
_refine_ls_goodness_of_fit_ref 1.011
_refine_ls_hydrogen_treatment constr
_refine_ls_matrix_type full
_refine_ls_number_parameters 534
_refine_ls_number_reflns 8862
_refine_ls_number_restraints 85
_refine_ls_restrained_S_all 1.011
_refine_ls_R_factor_all 0.0358
_refine_ls_R_factor_gt 0.0316
_refine_ls_shift/su_max 0.001
_refine_ls_shift/su_mean 0.000
_refine_ls_structure_factor_coef Fsqd
_refine_ls_weighting_details 'w=1/[\s^2^(Fo^2^)] where P=(Fo^2^+2Fc^2^)/3'
_refine_ls_weighting_scheme calc
_refine_ls_wR_factor_gt 0.0487
_refine_ls_wR_factor_ref 0.0504
_reflns_Friedel_coverage 0.928
_reflns_Friedel_fraction_full 0.999
_reflns_Friedel_fraction_max 0.998
_reflns_number_gt 8343
_reflns_number_total 8862
_reflns_threshold_expression 'I > 2\s(I)'
_cod_data_source_file c8ob01182f2.cif
_cod_data_source_block a171107a
_cod_depositor_comments 'Adding full bibliography for 7156292--7156294.cif.'
_cod_database_code 7156293
_shelx_shelxl_version_number 2014/7
_shelx_space_group_comment
;
The symmetry employed for this shelxl refinement is uniquely defined
by the following loop, which should always be used as a source of
symmetry information in preference to the above space-group names.
They are only intended as comments.
;
_shelx_estimated_absorpt_t_max 0.362
_shelx_estimated_absorpt_t_min 0.298
_reflns_odcompleteness_completeness 99.87
_reflns_odcompleteness_iscentric 1
_reflns_odcompleteness_theta 26.32
_olex2_refinement_description
;
1. Fixed Uiso
 At 1.2 times of:
  All C(H) groups
 At 1.5 times of:
  All C(H,H,H) groups
2. Uiso/Uaniso restraints and constraints
C17 \\sim C22 \\sim C18 \\sim C16 \\sim C20 \\sim C19: within 2A with sigma of
0.001 and sigma for terminal atoms of 0.002
Uanis(C19) \\sim Ueq, Uanis(C17) \\sim Ueq, Uanis(C21) \\sim Ueq, Uanis(C46)
\\sim Ueq, Uanis(C48) \\sim Ueq, Uanis(C49) \\sim Ueq, Uanis(C18) \\sim Ueq,
Uanis(C2) \\sim Ueq: with sigma of 0.005 and sigma for terminal atoms of 0.002
Uanis(C17) \\sim Ueq: with sigma of 0.005 and sigma for terminal atoms of 0.002
3.a Aromatic/amide H refined with riding coordinates:
 C2(H2), C3(H3), C4(H4), C5(H5), C6(H6), C7(H7), C9(H9), C12(H12), C13(H13),
 C14(H14), C15(H15), C27(H27), C28(H28), C29(H29), C30(H30), C31(H31), C32(H32),
  C35(H35), C36(H36), C37(H37), C38(H38), C40(H40)
3.b Idealised Me refined as rotating group:
 C21(H21A,H21B,H21C), C22(H22A,H22B,H22C), C23(H23A,H23B,H23C), C24(H24A,H24B,
 H24C), C25(H25A,H25B,H25C), C46(H46A,H46B,H46C), C47(H47A,H47B,H47C), C48(H48A,
 H48B,H48C), C49(H49A,H49B,H49C), C50(H50A,H50B,H50C)
;
_olex2_submission_special_instructions 'No special instructions were received'
_oxdiff_exptl_absorpt_empirical_details
;
Empirical correction (ABSPACK) includes:
- Absorption correction using spherical harmonics
- Frame scaling
;
_oxdiff_exptl_absorpt_empirical_full_max 1.677
_oxdiff_exptl_absorpt_empirical_full_min 0.680

loop_
_space_group_symop_operation_xyz
'x, y, z'
'-x, y+1/2, -z'

loop_
_atom_site_label
_atom_site_type_symbol
_atom_site_fract_x
_atom_site_fract_y
_atom_site_fract_z
_atom_site_U_iso_or_equiv
_atom_site_adp_type
_atom_site_occupancy
_atom_site_site_symmetry_order
_atom_site_calc_flag
_atom_site_refinement_flags_posn
_atom_site_refinement_flags_adp
Ir1 Ir 0.27018(4) 0.53602(2) 0.42858(2) 0.01265(9) Uani 1 1 d . .
Cl1 Cl 0.5532(3) 0.51086(12) 0.49111(13) 0.0222(5) Uani 1 1 d . .
N1 N 0.3215(8) 0.4362(4) 0.3540(4) 0.0150(16) Uani 1 1 d . .
N2 N 0.4077(9) 0.5910(4) 0.3413(4) 0.0173(16) Uani 1 1 d . .
C1 C 0.2778(10) 0.3493(5) 0.3668(5) 0.0163(19) Uani 1 1 d . .
C2 C 0.1835(11) 0.3055(5) 0.3114(6) 0.024(2) Uani 1 1 d . U
H2 H 0.1453 0.3319 0.2672 0.029 Uiso 1 1 calc R .
C3 C 0.1465(12) 0.2209(5) 0.3232(6) 0.029(2) Uani 1 1 d . .
H3 H 0.0824 0.1906 0.2869 0.035 Uiso 1 1 calc R .
C4 C 0.2049(11) 0.1832(5) 0.3880(6) 0.026(2) Uani 1 1 d . .
H4 H 0.1825 0.1267 0.3951 0.031 Uiso 1 1 calc R .
C5 C 0.2970(11) 0.2275(5) 0.4436(6) 0.025(2) Uani 1 1 d . .
H5 H 0.3332 0.2013 0.4882 0.030 Uiso 1 1 calc R .
C6 C 0.3360(11) 0.3128(5) 0.4324(6) 0.022(2) Uani 1 1 d . .
H6 H 0.3996 0.3432 0.4688 0.026 Uiso 1 1 calc R .
C7 C 0.3888(9) 0.4572(6) 0.2903(5) 0.0194(18) Uani 1 1 d . .
H7 H 0.4042 0.4179 0.2525 0.023 Uiso 1 1 calc R .
C8 C 0.4385(10) 0.5421(6) 0.2798(5) 0.0184(18) Uani 1 1 d . .
C9 C 0.5235(11) 0.5848(5) 0.2244(6) 0.023(2) Uani 1 1 d . .
H9 H 0.5552 0.5644 0.1777 0.028 Uiso 1 1 calc R .
C10 C 0.5527(10) 0.6651(5) 0.2525(5) 0.020(2) Uani 1 1 d . .
C11 C 0.4790(10) 0.6671(5) 0.3262(5) 0.019(2) Uani 1 1 d . .
C12 C 0.4894(10) 0.7393(5) 0.3713(5) 0.018(2) Uani 1 1 d . .
H12 H 0.4425 0.7403 0.4192 0.022 Uiso 1 1 calc R .
C13 C 0.5711(11) 0.8079(5) 0.3423(6) 0.026(2) Uani 1 1 d . .
H13 H 0.5788 0.8564 0.3708 0.031 Uiso 1 1 calc R .
C14 C 0.6438(11) 0.8067(6) 0.2700(6) 0.027(2) Uani 1 1 d . .
H14 H 0.6972 0.8547 0.2519 0.032 Uiso 1 1 calc R .
C15 C 0.6379(11) 0.7381(6) 0.2267(6) 0.025(2) Uani 1 1 d . .
H15 H 0.6896 0.7385 0.1798 0.030 Uiso 1 1 calc R .
C16 C 0.1463(10) 0.6249(5) 0.5016(5) 0.0178(9) Uani 1 1 d . U
C17 C 0.1298(9) 0.5422(5) 0.5343(5) 0.0177(9) Uani 1 1 d . U
C18 C 0.0325(11) 0.4901(5) 0.4834(5) 0.0174(9) Uani 1 1 d . U
C19 C -0.0139(9) 0.5401(6) 0.4164(5) 0.0174(9) Uani 1 1 d . U
C20 C 0.0521(10) 0.6238(5) 0.4304(5) 0.0180(9) Uani 1 1 d . U
C21 C 0.2240(12) 0.6981(5) 0.5421(6) 0.029(2) Uani 1 1 d . U
H21A H 0.3317 0.6817 0.5685 0.043 Uiso 1 1 calc GR .
H21B H 0.1406 0.7187 0.5775 0.043 Uiso 1 1 calc GR .
H21C H 0.2499 0.7412 0.5065 0.043 Uiso 1 1 calc GR .
C22 C 0.2035(10) 0.5205(5) 0.6108(5) 0.0214(14) Uani 1 1 d . U
H22A H 0.1929 0.4615 0.6187 0.032 Uiso 1 1 calc GR .
H22B H 0.1383 0.5498 0.6482 0.032 Uiso 1 1 calc GR .
H22C H 0.3265 0.5363 0.6146 0.032 Uiso 1 1 calc GR .
C23 C -0.0240(11) 0.4028(4) 0.4963(6) 0.025(2) Uani 1 1 d . .
H23A H -0.0268 0.3731 0.4494 0.037 Uiso 1 1 calc GR .
H23B H -0.1404 0.4025 0.5170 0.037 Uiso 1 1 calc GR .
H23C H 0.0587 0.3763 0.5309 0.037 Uiso 1 1 calc GR .
C24 C -0.1244(11) 0.5105(5) 0.3514(5) 0.028(2) Uani 1 1 d . .
H24A H -0.1137 0.5487 0.3101 0.042 Uiso 1 1 calc GR .
H24B H -0.2465 0.5075 0.3654 0.042 Uiso 1 1 calc GR .
H24C H -0.0846 0.4562 0.3365 0.042 Uiso 1 1 calc GR .
C25 C 0.0219(12) 0.6936(5) 0.3770(6) 0.033(3) Uani 1 1 d . .
H25A H 0.1201 0.7317 0.3808 0.049 Uiso 1 1 calc GR .
H25B H -0.0859 0.7221 0.3889 0.049 Uiso 1 1 calc GR .
H25C H 0.0119 0.6721 0.3265 0.049 Uiso 1 1 calc GR .
Ir2 Ir 0.86471(4) 0.45417(2) 0.99735(2) 0.01500(9) Uani 1 1 d . .
Cl2 Cl 0.5753(3) 0.51404(11) 1.01505(13) 0.0221(5) Uani 1 1 d . .
N3 N 0.7601(8) 0.3484(4) 1.0474(4) 0.0155(16) Uani 1 1 d . .
N4 N 0.7535(8) 0.3857(4) 0.9063(4) 0.0160(15) Uani 1 1 d . .
C26 C 0.7507(10) 0.4130(5) 0.8295(5) 0.0184(19) Uani 1 1 d . .
C27 C 0.6585(11) 0.4845(5) 0.8111(5) 0.020(2) Uani 1 1 d . .
H27 H 0.6006 0.5149 0.8477 0.024 Uiso 1 1 calc R .
C28 C 0.6541(12) 0.5102(5) 0.7367(5) 0.026(2) Uani 1 1 d . .
H28 H 0.5892 0.5575 0.7230 0.031 Uiso 1 1 calc R .
C29 C 0.7439(11) 0.4670(5) 0.6825(6) 0.030(2) Uani 1 1 d . .
H29 H 0.7418 0.4853 0.6328 0.035 Uiso 1 1 calc R .
C30 C 0.8367(12) 0.3965(5) 0.7035(6) 0.026(2) Uani 1 1 d . .
H30 H 0.8984 0.3674 0.6673 0.032 Uiso 1 1 calc R .
C31 C 0.8408(11) 0.3680(5) 0.7760(5) 0.022(2) Uani 1 1 d . .
H31 H 0.9025 0.3196 0.7892 0.027 Uiso 1 1 calc R .
C32 C 0.6870(10) 0.3127(5) 0.9227(5) 0.020(2) Uani 1 1 d . .
H32 H 0.6435 0.2770 0.8852 0.024 Uiso 1 1 calc R .
C33 C 0.6841(11) 0.2907(5) 0.9979(5) 0.0166(19) Uani 1 1 d . .
C34 C 0.7233(10) 0.3206(5) 1.1184(5) 0.018(2) Uani 1 1 d . .
C35 C 0.7633(11) 0.3566(5) 1.1892(5) 0.022(2) Uani 1 1 d . .
H35 H 0.8238 0.4071 1.1928 0.027 Uiso 1 1 calc R .
C36 C 0.7117(11) 0.3160(5) 1.2527(6) 0.026(2) Uani 1 1 d . .
H36 H 0.7420 0.3380 1.2998 0.031 Uiso 1 1 calc R .
C37 C 0.6122(12) 0.2406(6) 1.2477(6) 0.033(3) Uani 1 1 d . .
H37 H 0.5756 0.2148 1.2915 0.039 Uiso 1 1 calc R .
C38 C 0.5697(11) 0.2055(5) 1.1792(6) 0.029(2) Uani 1 1 d . .
H38 H 0.5038 0.1565 1.1766 0.035 Uiso 1 1 calc R .
C39 C 0.6262(10) 0.2440(5) 1.1126(6) 0.021(2) Uani 1 1 d . .
C40 C 0.6021(11) 0.2255(5) 1.0366(5) 0.020(2) Uani 1 1 d . .
H40 H 0.5437 0.1796 1.0156 0.024 Uiso 1 1 calc R .
C41 C 1.1386(9) 0.4538(6) 0.9671(5) 0.0225(19) Uani 1 1 d . .
C42 C 1.0580(10) 0.5307(6) 0.9396(5) 0.026(2) Uani 1 1 d . .
C43 C 0.9997(11) 0.5745(5) 1.0024(6) 0.027(2) Uani 1 1 d . .
C44 C 1.0403(10) 0.5267(5) 1.0691(5) 0.0218(19) Uani 1 1 d . .
C45 C 1.1309(9) 0.4528(6) 1.0472(5) 0.0204(18) Uani 1 1 d . .
C46 C 1.2283(11) 0.3893(5) 0.9184(6) 0.029(2) Uani 1 1 d . U
H46A H 1.2448 0.3386 0.9464 0.044 Uiso 1 1 calc GR .
H46B H 1.3418 0.4101 0.9036 0.044 Uiso 1 1 calc GR .
H46C H 1.1549 0.3786 0.8743 0.044 Uiso 1 1 calc GR .
C47 C 1.0569(14) 0.5613(6) 0.8597(7) 0.049(3) Uani 1 1 d . .
H47A H 1.0699 0.5148 0.8262 0.073 Uiso 1 1 calc GR .
H47B H 1.1537 0.5995 0.8535 0.073 Uiso 1 1 calc GR .
H47C H 0.9465 0.5891 0.8481 0.073 Uiso 1 1 calc GR .
C48 C 0.9124(14) 0.6588(6) 1.0005(7) 0.042(3) Uani 1 1 d . U
H48A H 0.8469 0.6656 0.9536 0.063 Uiso 1 1 calc GR .
H48B H 1.0017 0.7014 1.0051 0.063 Uiso 1 1 calc GR .
H48C H 0.8326 0.6633 1.0415 0.063 Uiso 1 1 calc GR .
C49 C 1.0255(12) 0.5575(5) 1.1490(6) 0.033(2) Uani 1 1 d . U
H49A H 0.9041 0.5719 1.1581 0.050 Uiso 1 1 calc GR .
H49B H 1.0994 0.6058 1.1564 0.050 Uiso 1 1 calc GR .
H49C H 1.0635 0.5144 1.1834 0.050 Uiso 1 1 calc GR .
C50 C 1.2070(11) 0.3863(6) 1.0960(6) 0.030(2) Uani 1 1 d . .
H50A H 1.1426 0.3835 1.1418 0.046 Uiso 1 1 calc GR .
H50B H 1.3298 0.3985 1.1076 0.046 Uiso 1 1 calc GR .
H50C H 1.1982 0.3338 1.0702 0.046 Uiso 1 1 calc GR .

loop_
_atom_site_aniso_label
_atom_site_aniso_U_11
_atom_site_aniso_U_22
_atom_site_aniso_U_33
_atom_site_aniso_U_23
_atom_site_aniso_U_13
_atom_site_aniso_U_12
Ir1 0.01210(15) 0.01288(15) 0.01306(19) 0.00071(15) 0.00166(12) 0.00119(13)
Cl1 0.0149(10) 0.0316(12) 0.0201(13) -0.0014(9) -0.0012(9) 0.0053(8)
N1 0.012(3) 0.019(4) 0.014(4) -0.002(3) 0.001(3) 0.004(3)
N2 0.017(4) 0.017(4) 0.018(5) 0.004(3) -0.001(3) -0.001(3)
C1 0.010(4) 0.016(4) 0.023(6) -0.002(4) 0.002(4) 0.001(3)
C2 0.023(4) 0.027(4) 0.024(5) -0.001(4) 0.008(4) -0.002(3)
C3 0.027(5) 0.028(5) 0.033(7) -0.015(5) 0.010(5) -0.007(4)
C4 0.028(5) 0.012(4) 0.039(7) 0.000(4) 0.014(5) 0.003(4)
C5 0.018(5) 0.031(5) 0.027(6) 0.010(4) 0.006(4) 0.005(4)
C6 0.016(4) 0.015(4) 0.033(6) -0.001(4) -0.003(4) -0.002(3)
C7 0.018(4) 0.023(4) 0.017(5) -0.008(5) -0.004(4) 0.005(4)
C8 0.018(4) 0.015(4) 0.022(5) 0.000(5) 0.003(4) 0.005(4)
C9 0.019(5) 0.032(5) 0.019(6) 0.002(4) 0.001(4) 0.004(4)
C10 0.012(4) 0.025(5) 0.022(6) 0.013(4) 0.002(4) 0.001(3)
C11 0.013(4) 0.019(4) 0.025(6) 0.002(4) -0.002(4) 0.004(3)
C12 0.013(4) 0.024(5) 0.016(5) 0.005(4) -0.007(4) 0.000(3)
C13 0.018(5) 0.025(5) 0.035(7) 0.002(4) -0.007(4) -0.002(4)
C14 0.019(5) 0.032(5) 0.029(7) 0.017(5) 0.002(4) -0.005(4)
C15 0.018(5) 0.035(5) 0.024(6) 0.011(5) 0.004(4) 0.000(4)
C16 0.0128(18) 0.0213(19) 0.020(2) -0.0008(18) 0.0085(17) 0.0039(17)
C17 0.0126(17) 0.0215(18) 0.020(2) -0.0011(18) 0.0087(16) 0.0041(16)
C18 0.0124(17) 0.0210(19) 0.019(2) -0.0014(18) 0.0086(16) 0.0039(17)
C19 0.0124(18) 0.0210(19) 0.019(2) -0.0009(18) 0.0085(16) 0.0040(17)
C20 0.0128(18) 0.0215(19) 0.020(2) -0.0002(19) 0.0081(17) 0.0042(17)
C21 0.029(3) 0.029(3) 0.029(3) -0.003(2) 0.003(2) 0.000(2)
C22 0.017(3) 0.026(3) 0.021(3) 0.000(3) 0.007(2) 0.006(2)
C23 0.026(5) 0.011(4) 0.038(7) 0.004(4) 0.013(5) 0.000(3)
C24 0.018(5) 0.043(6) 0.024(6) -0.004(4) 0.006(4) -0.001(4)
C25 0.026(5) 0.030(5) 0.043(8) 0.021(5) 0.005(5) 0.012(4)
Ir2 0.01423(16) 0.01503(16) 0.0157(2) 0.00010(15) 0.00063(13) -0.00187(14)
Cl2 0.0181(10) 0.0212(11) 0.0270(14) -0.0009(9) 0.0017(9) 0.0024(8)
N3 0.011(3) 0.015(3) 0.020(5) -0.001(3) -0.003(3) 0.000(3)
N4 0.012(3) 0.018(4) 0.018(4) -0.004(3) -0.004(3) 0.001(3)
C26 0.017(4) 0.022(4) 0.016(5) -0.002(4) -0.001(4) -0.006(3)
C27 0.019(4) 0.021(4) 0.021(6) -0.005(4) 0.005(4) 0.003(3)
C28 0.036(5) 0.023(5) 0.020(6) 0.004(4) 0.000(4) 0.005(4)
C29 0.040(5) 0.025(5) 0.024(6) 0.000(4) -0.003(4) -0.010(4)
C30 0.038(6) 0.019(5) 0.023(6) -0.006(4) 0.009(5) -0.008(4)
C31 0.030(5) 0.024(5) 0.014(6) 0.000(4) 0.004(4) -0.004(4)
C32 0.014(4) 0.020(4) 0.026(6) -0.008(4) -0.001(4) 0.002(3)
C33 0.018(4) 0.017(4) 0.015(5) -0.002(4) -0.001(4) -0.005(3)
C34 0.009(4) 0.025(5) 0.019(6) 0.002(4) 0.001(4) 0.002(3)
C35 0.018(5) 0.025(5) 0.023(6) 0.001(4) 0.002(4) 0.002(4)
C36 0.024(5) 0.030(5) 0.023(6) -0.003(4) 0.003(4) -0.006(4)
C37 0.029(6) 0.032(5) 0.037(7) 0.012(5) 0.009(5) 0.001(4)
C38 0.025(5) 0.017(5) 0.046(8) -0.002(5) 0.004(5) -0.009(4)
C39 0.011(4) 0.014(4) 0.037(7) 0.004(4) 0.001(4) 0.002(3)
C40 0.024(5) 0.013(4) 0.023(6) -0.001(4) 0.000(4) -0.003(3)
C41 0.010(4) 0.031(4) 0.026(6) -0.005(5) 0.002(3) -0.007(4)
C42 0.020(4) 0.030(5) 0.027(6) 0.007(5) -0.008(4) -0.014(4)
C43 0.017(5) 0.018(4) 0.046(7) -0.006(4) -0.001(4) -0.007(3)
C44 0.014(4) 0.025(5) 0.027(6) -0.004(4) 0.004(4) -0.006(4)
C45 0.016(4) 0.023(4) 0.022(5) -0.001(5) -0.001(3) -0.005(4)
C46 0.027(3) 0.031(3) 0.030(3) -0.006(2) 0.003(2) 0.001(2)
C47 0.050(7) 0.051(8) 0.044(9) 0.024(6) -0.004(6) -0.030(5)
C48 0.042(4) 0.037(3) 0.047(4) 0.001(3) 0.000(3) -0.004(3)
C49 0.032(3) 0.034(3) 0.033(3) -0.007(2) 0.003(2) -0.005(2)
C50 0.019(5) 0.043(6) 0.029(7) 0.007(5) -0.004(4) 0.000(4)

loop_
_atom_type_symbol
_atom_type_description
_atom_type_scat_dispersion_real
_atom_type_scat_dispersion_imag
_atom_type_scat_source
C C 0.0033 0.0016 'International Tables Vol C Tables 4.2.6.8 and 6.1.1.4'
H H 0.0000 0.0000 'International Tables Vol C Tables 4.2.6.8 and 6.1.1.4'
Cl Cl 0.1484 0.1585 'International Tables Vol C Tables 4.2.6.8 and 6.1.1.4'
Ir Ir -1.4442 7.9887 'International Tables Vol C Tables 4.2.6.8 and 6.1.1.4'
N N 0.0061 0.0033 'International Tables Vol C Tables 4.2.6.8 and 6.1.1.4'

loop_
_geom_angle_atom_site_label_1
_geom_angle_atom_site_label_2
_geom_angle_atom_site_label_3
_geom_angle
N1 Ir1 Cl1 89.23(18)
N1 Ir1 C16 164.6(3)
N1 Ir1 C17 132.3(3)
N1 Ir1 C18 101.0(3)
N1 Ir1 C19 99.2(3)
N1 Ir1 C20 130.8(3)
N2 Ir1 Cl1 87.8(2)
N2 Ir1 N1 75.6(3)
N2 Ir1 C16 113.6(3)
N2 Ir1 C17 152.1(3)
N2 Ir1 C18 154.6(3)
N2 Ir1 C19 115.3(3)
N2 Ir1 C20 97.4(3)
C16 Ir1 Cl1 103.0(2)
C16 Ir1 C17 39.1(3)
C16 Ir1 C18 65.2(3)
C16 Ir1 C20 38.7(3)
C17 Ir1 Cl1 93.1(2)
C17 Ir1 C18 37.8(3)
C18 Ir1 Cl1 117.5(3)
C19 Ir1 Cl1 156.6(2)
C19 Ir1 C16 66.0(3)
C19 Ir1 C17 65.1(3)
C19 Ir1 C18 39.6(3)
C19 Ir1 C20 39.3(3)
C20 Ir1 Cl1 139.8(2)
C20 Ir1 C17 64.6(3)
C20 Ir1 C18 65.3(3)
C1 N1 Ir1 125.4(5)
C7 N1 Ir1 115.6(6)
C7 N1 C1 118.8(7)
C8 N2 Ir1 116.8(5)
C11 N2 Ir1 137.0(6)
C11 N2 C8 106.2(7)
C2 C1 N1 119.2(8)
C6 C1 N1 118.5(7)
C6 C1 C2 122.2(8)
C1 C2 C3 118.9(9)
C4 C3 C2 119.7(9)
C3 C4 C5 121.1(8)
C4 C5 C6 119.8(9)
C1 C6 C5 118.2(8)
N1 C7 C8 118.2(7)
N2 C8 C7 113.0(7)
N2 C8 C9 112.4(8)
C9 C8 C7 134.4(8)
C8 C9 C10 106.0(9)
C9 C10 C11 106.6(7)
C9 C10 C15 135.6(9)
C15 C10 C11 117.8(8)
N2 C11 C10 108.9(7)
N2 C11 C12 129.8(8)
C12 C11 C10 121.4(8)
C13 C12 C11 117.6(9)
C12 C13 C14 121.5(9)
C15 C14 C13 121.7(8)
C14 C15 C10 119.9(9)
C17 C16 Ir1 71.5(4)
C17 C16 C21 124.3(8)
C20 C16 Ir1 70.9(5)
C20 C16 C17 107.2(7)
C20 C16 C21 127.9(8)
C21 C16 Ir1 129.9(6)
C16 C17 Ir1 69.4(4)
C16 C17 C22 122.9(8)
C18 C17 Ir1 71.3(5)
C18 C17 C16 109.3(8)
C18 C17 C22 127.8(8)
C22 C17 Ir1 126.6(5)
C17 C18 Ir1 70.9(4)
C17 C18 C19 107.4(7)
C17 C18 C23 127.1(9)
C19 C18 Ir1 68.5(4)
C19 C18 C23 125.4(9)
C23 C18 Ir1 128.9(5)
C18 C19 Ir1 71.9(4)
C18 C19 C24 124.8(8)
C20 C19 Ir1 71.1(4)
C20 C19 C18 107.2(7)
C20 C19 C24 127.7(8)
C24 C19 Ir1 127.2(5)
C16 C20 Ir1 70.5(5)
C16 C20 C19 108.7(7)
C16 C20 C25 128.3(8)
C19 C20 Ir1 69.6(4)
C19 C20 C25 123.0(8)
C25 C20 Ir1 125.8(6)
N3 Ir2 Cl2 85.07(18)
N3 Ir2 N4 75.9(3)
N3 Ir2 C41 118.9(3)
N3 Ir2 C42 157.7(3)
N3 Ir2 C43 152.3(4)
N3 Ir2 C44 114.9(3)
N3 Ir2 C45 100.0(3)
N4 Ir2 Cl2 88.19(17)
N4 Ir2 C41 99.7(3)
N4 Ir2 C42 100.8(3)
N4 Ir2 C43 131.8(3)
N4 Ir2 C44 163.7(3)
N4 Ir2 C45 130.5(3)
C41 Ir2 Cl2 155.9(3)
C41 Ir2 C42 39.2(3)
C41 Ir2 C43 64.1(3)
C41 Ir2 C44 64.7(3)
C41 Ir2 C45 38.6(3)
C42 Ir2 Cl2 117.1(2)
C43 Ir2 Cl2 93.6(2)
C43 Ir2 C42 37.4(3)
C44 Ir2 Cl2 104.4(2)
C44 Ir2 C42 64.4(3)
C44 Ir2 C43 38.7(4)
C44 Ir2 C45 38.6(3)
C45 Ir2 Cl2 141.2(2)
C45 Ir2 C42 65.0(3)
C45 Ir2 C43 64.4(3)
C33 N3 Ir2 115.3(6)
C34 N3 Ir2 138.3(6)
C34 N3 C33 105.9(7)
C26 N4 Ir2 124.4(5)
C32 N4 Ir2 116.2(6)
C32 N4 C26 119.4(7)
C27 C26 N4 118.4(8)
C27 C26 C31 121.6(9)
C31 C26 N4 120.0(7)
C26 C27 C28 118.2(8)
C29 C28 C27 121.3(8)
C30 C29 C28 118.6(9)
C31 C30 C29 121.9(9)
C30 C31 C26 118.3(9)
N4 C32 C33 117.4(8)
N3 C33 C40 111.5(8)
C32 C33 N3 115.0(7)
C32 C33 C40 133.0(8)
N3 C34 C35 130.0(7)
N3 C34 C39 109.3(8)
C35 C34 C39 120.7(8)
C36 C35 C34 118.8(8)
C35 C36 C37 121.0(9)
C38 C37 C36 120.8(9)
C37 C38 C39 119.8(8)
C38 C39 C34 118.8(9)
C40 C39 C34 107.7(8)
C40 C39 C38 133.5(8)
C39 C40 C33 105.7(8)
C42 C41 Ir2 71.8(4)
C42 C41 C46 125.0(8)
C45 C41 Ir2 71.4(4)
C45 C41 C42 108.4(8)
C45 C41 C46 126.4(8)
C46 C41 Ir2 126.2(6)
C41 C42 Ir2 69.0(4)
C41 C42 C47 125.8(9)
C43 C42 Ir2 71.2(5)
C43 C42 C41 107.2(8)
C43 C42 C47 126.6(9)
C47 C42 Ir2 130.0(6)
C42 C43 Ir2 71.3(5)
C42 C43 C44 109.0(7)
C42 C43 C48 125.5(10)
C44 C43 Ir2 69.4(4)
C44 C43 C48 125.5(9)
C48 C43 Ir2 126.3(6)
C43 C44 Ir2 71.8(5)
C43 C44 C49 125.5(8)
C45 C44 Ir2 71.3(5)
C45 C44 C43 108.0(7)
C45 C44 C49 125.3(8)
C49 C44 Ir2 132.3(5)
C41 C45 Ir2 69.9(4)
C41 C45 C44 107.3(8)
C41 C45 C50 124.5(8)
C44 C45 Ir2 70.1(4)
C44 C45 C50 128.2(8)
C50 C45 Ir2 125.8(6)

loop_
_geom_bond_atom_site_label_1
_geom_bond_atom_site_label_2
_geom_bond_distance
Ir1 Cl1 2.405(2)
Ir1 N1 2.120(6)
Ir1 N2 2.085(7)
Ir1 C16 2.156(8)
Ir1 C17 2.184(8)
Ir1 C18 2.189(8)
Ir1 C19 2.142(7)
Ir1 C20 2.162(7)
N1 C1 1.452(9)
N1 C7 1.297(10)
N2 C8 1.369(11)
N2 C11 1.363(10)
C1 C2 1.385(12)
C1 C6 1.364(12)
C2 C3 1.402(11)
C3 C4 1.361(14)
C4 C5 1.385(13)
C5 C6 1.413(11)
C7 C8 1.425(11)
C8 C9 1.372(12)
C9 C10 1.395(12)
C10 C11 1.438(12)
C10 C15 1.417(11)
C11 C12 1.407(12)
C12 C13 1.368(11)
C13 C14 1.410(13)
C14 C15 1.341(13)
C16 C17 1.454(12)
C16 C20 1.430(12)
C16 C21 1.488(12)
C17 C18 1.418(12)
C17 C22 1.492(11)
C18 C19 1.469(12)
C18 C23 1.481(10)
C19 C20 1.449(12)
C19 C24 1.479(12)
C20 C25 1.479(12)
Ir2 Cl2 2.4081(19)
Ir2 N3 2.079(7)
Ir2 N4 2.106(7)
Ir2 C41 2.145(7)
Ir2 C42 2.182(8)
Ir2 C43 2.180(8)
Ir2 C44 2.149(8)
Ir2 C45 2.165(8)
N3 C33 1.387(10)
N3 C34 1.374(11)
N4 C26 1.432(11)
N4 C32 1.309(10)
C26 C27 1.374(10)
C26 C31 1.387(11)
C27 C28 1.383(12)
C28 C29 1.379(12)
C29 C30 1.374(12)
C30 C31 1.366(13)
C32 C33 1.382(12)
C33 C40 1.403(11)
C34 C35 1.408(12)
C34 C39 1.430(11)
C35 C36 1.368(12)
C36 C37 1.423(12)
C37 C38 1.368(14)
C38 C39 1.410(13)
C39 C40 1.389(13)
C41 C42 1.451(13)
C41 C45 1.425(11)
C41 C46 1.519(11)
C42 C43 1.400(13)
C42 C47 1.501(13)
C43 C44 1.436(13)
C43 C48 1.502(12)
C44 C45 1.427(12)
C44 C49 1.510(12)
C45 C50 1.477(12)
